data_7155117
loop_
_publ_author_name
'Dethe, Dattatraya H.'
'Boda, Raghavender'

_publ_section_title
;
 Expedient synthesis of densely substituted pyrrolo[1,2-a]indoles.
;
_journal_issue 24
_journal_name_full 'Organic &amp; biomolecular chemistry'
_journal_page_first 5843
_journal_page_last 5860
_journal_paper_doi 10.1039/c6ob00861e
_journal_volume 14
_journal_year 2016
_chemical_formula_moiety 'C29 H26 N2 O2'
_chemical_formula_sum 'C29 H26 N2 O2'
_chemical_formula_weight 434.52
_chemical_name_systematic
; 
 ? 
;
_space_group_IT_number 2
_symmetry_cell_setting triclinic
_symmetry_space_group_name_Hall '-P 1'
_symmetry_space_group_name_H-M 'P -1'
_atom_sites_solution_hydrogens geom
_atom_sites_solution_primary direct
_atom_sites_solution_secondary difmap
_audit_creation_method SHELXL-97
_audit_update_record
;
2015-10-30 deposited with the CCDC.
2016-05-12 downloaded from the CCDC.
;
_cell_angle_alpha 90.655(7)
_cell_angle_beta 113.506(6)
_cell_angle_gamma 109.344(6)
_cell_formula_units_Z 2
_cell_length_a 9.929(4)
_cell_length_b 10.675(4)
_cell_length_c 12.143(4)
_cell_measurement_temperature 100(2)
_cell_measurement_theta_max 25.000
_cell_volume 1098.2(7)
_computing_structure_refinement 'SHELXL-97 (Sheldrick, 2008)'
_computing_structure_solution 'SHELXS-97 (Sheldrick, 2008)'
_diffrn_ambient_temperature 100(2)
_diffrn_measured_fraction_theta_full 0.987
_diffrn_measured_fraction_theta_max 0.987
_diffrn_measurement_device_type 'Bruker SMART APEX'
_diffrn_measurement_method 'omega scans'
_diffrn_radiation_monochromator graphite
_diffrn_radiation_source 'fine-focus sealed tube'
_diffrn_radiation_type MoK\a
_diffrn_radiation_wavelength 0.71073
_diffrn_reflns_av_R_equivalents 0.0226
_diffrn_reflns_av_sigmaI/netI 0.0478
_diffrn_reflns_limit_h_max 11
_diffrn_reflns_limit_h_min -11
_diffrn_reflns_limit_k_max 8
_diffrn_reflns_limit_k_min -12
_diffrn_reflns_limit_l_max 14
_diffrn_reflns_limit_l_min -14
_diffrn_reflns_number 5750
_diffrn_reflns_theta_full 25.00
_diffrn_reflns_theta_max 25.00
_diffrn_reflns_theta_min 1.85
_exptl_absorpt_coefficient_mu 0.083
_exptl_absorpt_correction_T_max 0.986
_exptl_absorpt_correction_T_min 0.984
_exptl_absorpt_correction_type empirical
_exptl_absorpt_process_details sadabs
_exptl_crystal_colour white
_exptl_crystal_density_diffrn 1.311
_exptl_crystal_density_method 'not measured'
_exptl_crystal_description block
_exptl_crystal_F_000 460
_exptl_crystal_size_max 0.20
_exptl_crystal_size_mid 0.20
_exptl_crystal_size_min 0.17
_refine_diff_density_max 0.231
_refine_diff_density_min -0.294
_refine_diff_density_rms 0.057
_refine_ls_extinction_method none
_refine_ls_goodness_of_fit_ref 1.090
_refine_ls_hydrogen_treatment mixed
_refine_ls_matrix_type full
_refine_ls_number_parameters 300
_refine_ls_number_reflns 3823
_refine_ls_number_restraints 0
_refine_ls_restrained_S_all 1.090
_refine_ls_R_factor_all 0.0670
_refine_ls_R_factor_gt 0.0512
_refine_ls_shift/su_max 0.000
_refine_ls_shift/su_mean 0.000
_refine_ls_structure_factor_coef Fsqd
_refine_ls_weighting_details 'calc w=1/[\s^2^(Fo^2^)+(0.0700P)^2^+0.4484P] where P=(Fo^2^+2Fc^2^)/3'
_refine_ls_weighting_scheme calc
_refine_ls_wR_factor_gt 0.1243
_refine_ls_wR_factor_ref 0.1503
_reflns_number_gt 3016
_reflns_number_total 3823
_reflns_threshold_expression >2sigma(I)
_cod_data_source_file c6ob00861e2.cif
_cod_data_source_block 28novcm
_cod_depositor_comments 'Adding full bibliography for 7155111--7155117.cif.'
_cod_original_sg_symbol_H-M P-1
_cod_database_code 7155117

loop_
_symmetry_equiv_pos_as_xyz
'x, y, z'
'-x, -y, -z'

loop_
_atom_site_label
_atom_site_type_symbol
_atom_site_fract_x
_atom_site_fract_y
_atom_site_fract_z
_atom_site_U_iso_or_equiv
_atom_site_adp_type
_atom_site_occupancy
_atom_site_symmetry_multiplicity
_atom_site_calc_flag
_atom_site_refinement_flags
C1 C 0.3889(3) 0.5139(2) 0.30622(19) 0.0228(5) Uani 1 1 d .
C2 C 0.3043(2) 0.4557(2) 0.37074(19) 0.0222(5) Uani 1 1 d .
C3 C 0.2927(3) 0.5673(2) 0.43210(19) 0.0231(5) Uani 1 1 d .
C4 C 0.2286(3) 0.5796(2) 0.5142(2) 0.0258(5) Uani 1 1 d .
H4 H 0.1771 0.5023 0.5407 0.031 Uiso 1 1 calc R
C5 C 0.2417(3) 0.7066(2) 0.5561(2) 0.0273(5) Uani 1 1 d .
H5 H 0.1980 0.7151 0.6112 0.033 Uiso 1 1 calc R
C6 C 0.3172(3) 0.8222(2) 0.5194(2) 0.0253(5) Uani 1 1 d .
H6 H 0.3233 0.9074 0.5495 0.030 Uiso 1 1 calc R
C7 C 0.3834(3) 0.8142(2) 0.43980(19) 0.0248(5) Uani 1 1 d .
H7 H 0.4349 0.8925 0.4144 0.030 Uiso 1 1 calc R
C8 C 0.3716(2) 0.6876(2) 0.39840(18) 0.0220(5) Uani 1 1 d .
C9 C 0.5299(3) 0.7240(2) 0.26531(19) 0.0234(5) Uani 1 1 d .
H9 H 0.6420 0.7610 0.3280 0.028 Uiso 1 1 calc R
C10 C 0.5072(3) 0.6062(2) 0.17341(19) 0.0242(5) Uani 1 1 d .
H10 H 0.4173 0.5997 0.0942 0.029 Uiso 1 1 calc R
C11 C 0.4575(3) 0.4766(2) 0.2266(2) 0.0240(5) Uani 1 1 d .
H11A H 0.3779 0.4001 0.1611 0.029 Uiso 1 1 calc R
H11B H 0.5497 0.4524 0.2748 0.029 Uiso 1 1 calc R
C12 C 0.5878(3) 0.9613(2) 0.21056(19) 0.0249(5) Uani 1 1 d .
H12 H 0.6990 0.9933 0.2570 0.030 Uiso 1 1 calc R
C13 C 0.4860(3) 0.8356(2) 0.20587(19) 0.0226(5) Uani 1 1 d .
C14 C 0.3310(3) 0.8287(2) 0.12464(19) 0.0247(5) Uani 1 1 d .
C15 C 0.1799(3) 0.7282(3) 0.0778(2) 0.0311(6) Uani 1 1 d .
H15 H 0.1645 0.6424 0.1024 0.037 Uiso 1 1 calc R
C16 C 0.0540(3) 0.7557(3) -0.0044(2) 0.0378(6) Uani 1 1 d .
H16 H -0.0486 0.6877 -0.0372 0.045 Uiso 1 1 calc R
C17 C 0.0748(3) 0.8821(3) -0.0403(2) 0.0395(6) Uani 1 1 d .
H17 H -0.0141 0.8981 -0.0972 0.047 Uiso 1 1 calc R
C18 C 0.2215(3) 0.9842(3) 0.0048(2) 0.0352(6) Uani 1 1 d .
H18 H 0.2350 1.0705 -0.0188 0.042 Uiso 1 1 calc R
C19 C 0.3486(3) 0.9552(2) 0.0863(2) 0.0269(5) Uani 1 1 d .
C20 C 0.5749(3) 1.1720(2) 0.1236(2) 0.0336(6) Uani 1 1 d .
H20A H 0.5639 1.2329 0.1777 0.050 Uiso 1 1 calc R
H20B H 0.5196 1.1816 0.0389 0.050 Uiso 1 1 calc R
H20C H 0.6870 1.1945 0.1438 0.050 Uiso 1 1 calc R
C21 C 0.2363(3) 0.3109(2) 0.37136(19) 0.0245(5) Uani 1 1 d .
C22 C 0.1101(3) 0.2571(2) 0.4028(2) 0.0277(5) Uani 1 1 d .
H22 H 0.0692 0.3161 0.4264 0.033 Uiso 1 1 calc R
C23 C 0.0431(3) 0.1201(2) 0.4005(2) 0.0319(6) Uani 1 1 d .
H23 H -0.0413 0.0866 0.4238 0.038 Uiso 1 1 calc R
C24 C 0.0996(3) 0.0315(2) 0.3639(2) 0.0332(6) Uani 1 1 d .
H24 H 0.0532 -0.0627 0.3610 0.040 Uiso 1 1 calc R
C25 C 0.2238(3) 0.0821(2) 0.3321(2) 0.0324(6) Uani 1 1 d .
H25 H 0.2625 0.0223 0.3065 0.039 Uiso 1 1 calc R
C26 C 0.2928(3) 0.2199(2) 0.3371(2) 0.0283(5) Uani 1 1 d .
H26 H 0.3799 0.2531 0.3170 0.034 Uiso 1 1 calc R
C27 C 0.6518(3) 0.6309(2) 0.1506(2) 0.0253(5) Uani 1 1 d .
C28 C 0.9181(3) 0.6413(2) 0.2397(2) 0.0294(5) Uani 1 1 d .
H28A H 1.0105 0.6799 0.3194 0.035 Uiso 1 1 calc R
H28B H 0.9327 0.7021 0.1810 0.035 Uiso 1 1 calc R
C29 C 0.9067(3) 0.5034(2) 0.1958(2) 0.0332(6) Uani 1 1 d .
H29A H 0.8803 0.4409 0.2490 0.050 Uiso 1 1 calc R
H29B H 1.0082 0.5091 0.1976 0.050 Uiso 1 1 calc R
H29C H 0.8243 0.4708 0.1122 0.050 Uiso 1 1 calc R
N1 N 0.4278(2) 0.65108(18) 0.32130(16) 0.0230(4) Uani 1 1 d .
N2 N 0.5073(2) 1.03431(18) 0.13927(17) 0.0274(5) Uani 1 1 d .
O1 O 0.65788(19) 0.64994(17) 0.05493(14) 0.0337(4) Uani 1 1 d .
O2 O 0.77453(18) 0.63052(16) 0.25155(14) 0.0304(4) Uani 1 1 d .

loop_
_atom_site_aniso_label
_atom_site_aniso_U_11
_atom_site_aniso_U_22
_atom_site_aniso_U_33
_atom_site_aniso_U_23
_atom_site_aniso_U_13
_atom_site_aniso_U_12
C1 0.0238(11) 0.0211(12) 0.0211(11) 0.0032(9) 0.0047(9) 0.0114(9)
C2 0.0229(11) 0.0198(12) 0.0223(11) 0.0037(9) 0.0082(9) 0.0077(9)
C3 0.0235(11) 0.0227(12) 0.0203(11) 0.0063(9) 0.0070(9) 0.0081(9)
C4 0.0263(12) 0.0282(13) 0.0226(11) 0.0057(10) 0.0097(10) 0.0104(10)
C5 0.0287(12) 0.0339(14) 0.0217(11) 0.0049(10) 0.0110(10) 0.0139(11)
C6 0.0266(12) 0.0213(12) 0.0253(12) 0.0008(9) 0.0080(10) 0.0093(10)
C7 0.0266(12) 0.0211(12) 0.0238(12) 0.0032(9) 0.0076(10) 0.0091(10)
C8 0.0229(11) 0.0241(12) 0.0162(10) 0.0042(9) 0.0048(9) 0.0098(9)
C9 0.0289(12) 0.0213(12) 0.0234(11) 0.0047(9) 0.0134(10) 0.0103(10)
C10 0.0306(12) 0.0236(12) 0.0215(11) 0.0052(9) 0.0111(10) 0.0138(10)
C11 0.0271(12) 0.0202(12) 0.0242(11) 0.0046(9) 0.0104(10) 0.0088(10)
C12 0.0304(12) 0.0221(12) 0.0239(12) 0.0034(9) 0.0128(10) 0.0099(10)
C13 0.0290(12) 0.0230(12) 0.0206(11) 0.0041(9) 0.0133(10) 0.0119(10)
C14 0.0316(12) 0.0244(12) 0.0241(12) 0.0066(10) 0.0156(10) 0.0126(10)
C15 0.0345(13) 0.0321(14) 0.0314(13) 0.0067(11) 0.0183(11) 0.0125(11)
C16 0.0280(13) 0.0463(16) 0.0369(14) 0.0054(12) 0.0112(12) 0.0145(12)
C17 0.0400(15) 0.0510(17) 0.0337(14) 0.0091(13) 0.0132(12) 0.0270(14)
C18 0.0486(16) 0.0371(15) 0.0322(13) 0.0141(11) 0.0199(12) 0.0268(13)
C19 0.0340(13) 0.0297(13) 0.0243(12) 0.0055(10) 0.0144(11) 0.0181(11)
C20 0.0515(16) 0.0201(12) 0.0297(13) 0.0073(10) 0.0185(12) 0.0121(11)
C21 0.0260(12) 0.0219(12) 0.0224(11) 0.0052(9) 0.0064(10) 0.0099(10)
C22 0.0292(12) 0.0234(12) 0.0305(13) 0.0065(10) 0.0121(11) 0.0104(10)
C23 0.0280(13) 0.0289(14) 0.0342(13) 0.0099(11) 0.0118(11) 0.0066(11)
C24 0.0372(14) 0.0198(12) 0.0358(14) 0.0089(11) 0.0101(12) 0.0090(11)
C25 0.0382(14) 0.0269(13) 0.0307(13) 0.0058(10) 0.0093(11) 0.0168(11)
C26 0.0300(13) 0.0240(12) 0.0299(12) 0.0083(10) 0.0112(11) 0.0106(10)
C27 0.0331(13) 0.0178(12) 0.0272(12) 0.0045(9) 0.0137(11) 0.0109(10)
C28 0.0253(12) 0.0306(13) 0.0324(13) 0.0049(11) 0.0123(11) 0.0105(10)
C29 0.0328(13) 0.0296(14) 0.0376(14) 0.0037(11) 0.0133(12) 0.0141(11)
N1 0.0293(10) 0.0184(10) 0.0241(10) 0.0056(8) 0.0134(8) 0.0094(8)
N2 0.0383(11) 0.0201(10) 0.0269(10) 0.0063(8) 0.0154(9) 0.0127(9)
O1 0.0402(10) 0.0393(10) 0.0274(9) 0.0116(8) 0.0180(8) 0.0169(8)
O2 0.0294(9) 0.0387(10) 0.0270(9) 0.0081(7) 0.0129(7) 0.0160(8)

loop_
_atom_type_symbol
_atom_type_description
_atom_type_scat_dispersion_real
_atom_type_scat_dispersion_imag
_atom_type_scat_source
C C 0.0033 0.0016 'International Tables Vol C Tables 4.2.6.8 and 6.1.1.4'
H H 0.0000 0.0000 'International Tables Vol C Tables 4.2.6.8 and 6.1.1.4'
N N 0.0061 0.0033 'International Tables Vol C Tables 4.2.6.8 and 6.1.1.4'
O O 0.0106 0.0060 'International Tables Vol C Tables 4.2.6.8 and 6.1.1.4'

loop_
_geom_angle_atom_site_label_1
_geom_angle_atom_site_label_2
_geom_angle_atom_site_label_3
_geom_angle
N1 C1 C2 110.90(19)
N1 C1 C11 108.69(18)
C2 C1 C11 140.4(2)
C1 C2 C3 105.21(18)
C1 C2 C21 126.1(2)
C3 C2 C21 128.61(19)
C4 C3 C8 117.7(2)
C4 C3 C2 135.0(2)
C8 C3 C2 107.32(18)
C5 C4 C3 118.9(2)
C4 C5 C6 122.0(2)
C7 C6 C5 120.8(2)
C6 C7 C8 117.5(2)
N1 C8 C7 129.7(2)
N1 C8 C3 107.15(19)
C7 C8 C3 123.2(2)
N1 C9 C13 113.64(18)
N1 C9 C10 100.62(16)
C13 C9 C10 113.65(17)
C27 C10 C11 114.90(18)
C27 C10 C9 111.96(18)
C11 C10 C9 105.55(16)
C1 C11 C10 103.48(17)
N2 C12 C13 110.7(2)
C12 C13 C14 106.37(19)
C12 C13 C9 126.6(2)
C14 C13 C9 126.9(2)
C15 C14 C19 118.7(2)
C15 C14 C13 134.6(2)
C19 C14 C13 106.64(19)
C16 C15 C14 119.1(2)
C15 C16 C17 121.0(2)
C18 C17 C16 121.7(2)
C17 C18 C19 117.1(2)
N2 C19 C18 129.4(2)
N2 C19 C14 108.1(2)
C18 C19 C14 122.5(2)
C22 C21 C26 117.0(2)
C22 C21 C2 121.7(2)
C26 C21 C2 121.2(2)
C23 C22 C21 121.8(2)
C22 C23 C24 120.0(2)
C25 C24 C23 119.3(2)
C24 C25 C26 120.4(2)
C25 C26 C21 121.4(2)
O1 C27 O2 123.9(2)
O1 C27 C10 124.8(2)
O2 C27 C10 111.26(18)
O2 C28 C29 109.63(19)
C1 N1 C8 109.41(18)
C1 N1 C9 115.20(18)
C8 N1 C9 134.99(18)
C12 N2 C19 108.17(19)
C12 N2 C20 126.4(2)
C19 N2 C20 125.4(2)
C27 O2 C28 117.00(17)

loop_
_geom_bond_atom_site_label_1
_geom_bond_atom_site_label_2
_geom_bond_distance
C1 N1 1.374(3)
C1 C2 1.377(3)
C1 C11 1.501(3)
C2 C3 1.458(3)
C2 C21 1.469(3)
C3 C4 1.406(3)
C3 C8 1.425(3)
C4 C5 1.389(3)
C5 C6 1.396(3)
C6 C7 1.384(3)
C7 C8 1.388(3)
C8 N1 1.375(3)
C9 N1 1.461(3)
C9 C13 1.498(3)
C9 C10 1.568(3)
C10 C27 1.508(3)
C10 C11 1.548(3)
C12 N2 1.368(3)
C12 C13 1.370(3)
C13 C14 1.435(3)
C14 C15 1.402(3)
C14 C19 1.412(3)
C15 C16 1.378(3)
C16 C17 1.397(4)
C17 C18 1.381(4)
C18 C19 1.392(3)
C19 N2 1.381(3)
C20 N2 1.449(3)
C21 C22 1.398(3)
C21 C26 1.403(3)
C22 C23 1.387(3)
C23 C24 1.396(3)
C24 C25 1.381(3)
C25 C26 1.391(3)
C27 O1 1.203(3)
C27 O2 1.341(3)
C28 O2 1.457(3)
C28 C29 1.513(3)
